data_7061703
loop_
_publ_author_name
'Tiunova, A. V.'
'Kazakova, A. V.'
'Korchagin, D. V.'
'Shilov, G. V.'
'Zakharov, K. V.'
'Vasiliev, A. N.'
'Yagubskii, E. B.'

_publ_section_title
;
 The effect of fluorine substituents on the crystal structure and spin
 crossover behavior of the cation [MnIII(3,5-diHal-sal2323)]+ complex
 family with BPh4 anions
;
_journal_issue 35
_journal_name_full 'New Journal of Chemistry'
_journal_page_first 16880
_journal_page_last 16888
_journal_paper_doi 10.1039/D2NJ02872G
_journal_volume 46
_journal_year 2022
_chemical_formula_moiety 'C22 H24 F4 Mn N4 O2, C24 H20 B'
_chemical_formula_sum 'C46 H44 B F4 Mn N4 O2'
_chemical_formula_weight 826.60
_space_group_crystal_system monoclinic
_space_group_IT_number 14
_space_group_name_Hall '-P 2ybc'
_space_group_name_H-M_alt 'P 1 21/c 1'
_atom_sites_solution_hydrogens mixed
_audit_creation_method SHELXL-2018/3
_audit_update_record
;
2022-03-29 deposited with the CCDC.	2022-08-08 downloaded from the CCDC.
;
_cell_angle_alpha 90
_cell_angle_beta 118.483(6)
_cell_angle_gamma 90
_cell_formula_units_Z 4
_cell_length_a 14.2148(6)
_cell_length_b 21.5308(6)
_cell_length_c 14.5452(6)
_cell_measurement_reflns_used 9994
_cell_measurement_temperature 100.0(1)
_cell_measurement_theta_max 31.4845
_cell_measurement_theta_min 2.8324
_cell_volume 3912.8(3)
_computing_cell_refinement 'CrysAlisPro 1.171.39.46 (Rigaku OD, 2018)'
_computing_data_collection 'CrysAlisPro 1.171.39.46 (Rigaku OD, 2018)'
_computing_data_reduction 'CrysAlisPro 1.171.39.46 (Rigaku OD, 2018)'
_computing_structure_refinement 'SHELXL-2018/3 (Sheldrick, 2018)'
_computing_structure_solution 'SIR92 (Giacovazzo et al, 1992)'
_diffrn_ambient_temperature 100.0(1)
_diffrn_detector_area_resol_mean 16.2060
_diffrn_measured_fraction_theta_full 0.999
_diffrn_measured_fraction_theta_max 0.999
_diffrn_measurement_device_type 'Xcalibur, Eos'
_diffrn_measurement_method '\w scans'
_diffrn_radiation_monochromator graphite
_diffrn_radiation_source 'Enhance (Mo) X-ray Source'
_diffrn_radiation_type 'Mo K\a'
_diffrn_radiation_wavelength 0.7107
_diffrn_reflns_av_R_equivalents 0.0432
_diffrn_reflns_av_unetI/netI 0.0610
_diffrn_reflns_Laue_measured_fraction_full 0.999
_diffrn_reflns_Laue_measured_fraction_max 0.999
_diffrn_reflns_limit_h_max 19
_diffrn_reflns_limit_h_min -19
_diffrn_reflns_limit_k_max 29
_diffrn_reflns_limit_k_min -29
_diffrn_reflns_limit_l_max 19
_diffrn_reflns_limit_l_min -19
_diffrn_reflns_number 35119
_diffrn_reflns_point_group_measured_fraction_full 0.999
_diffrn_reflns_point_group_measured_fraction_max 0.999
_diffrn_reflns_theta_full 25.242
_diffrn_reflns_theta_max 29.070
_diffrn_reflns_theta_min 2.927
_exptl_absorpt_coefficient_mu 0.398
_exptl_absorpt_correction_T_max 1.00000
_exptl_absorpt_correction_T_min 0.82938
_exptl_absorpt_correction_type multi-scan
_exptl_absorpt_process_details
;
CrysAlisPro, Agilent Technologies,
Version 1.171.36.20 (release 27-06-2012 CrysAlis171 .NET)
(compiled Jul 11 2012,15:38:31)
Empirical absorption correction using spherical harmonics,
 implemented in SCALE3 ABSPACK scaling algorithm.
;
_exptl_crystal_colour black
_exptl_crystal_density_diffrn 1.403
_exptl_crystal_description prism
_exptl_crystal_F_000 1720
_exptl_crystal_size_max 0.45
_exptl_crystal_size_mid 0.2
_exptl_crystal_size_min 0.15
_refine_diff_density_max 0.412
_refine_diff_density_min -0.687
_refine_diff_density_rms 0.059
_refine_ls_extinction_method none
_refine_ls_goodness_of_fit_ref 1.002
_refine_ls_hydrogen_treatment mixed
_refine_ls_matrix_type full
_refine_ls_number_parameters 531
_refine_ls_number_reflns 10460
_refine_ls_number_restraints 0
_refine_ls_restrained_S_all 1.002
_refine_ls_R_factor_all 0.0645
_refine_ls_R_factor_gt 0.0395
_refine_ls_shift/su_max 0.001
_refine_ls_shift/su_mean 0.000
_refine_ls_structure_factor_coef Fsqd
_refine_ls_weighting_details 'w=1/[\s^2^(Fo^2^)+(0.0357P)^2^] where P=(Fo^2^+2Fc^2^)/3'
_refine_ls_weighting_scheme calc
_refine_ls_wR_factor_gt 0.0808
_refine_ls_wR_factor_ref 0.0872
_reflns_Friedel_coverage 0.000
_reflns_number_gt 7685
_reflns_number_total 10460
_reflns_threshold_expression 'I > 2\s(I)'
_cod_data_source_file d2nj02872g2.cif
_cod_data_source_block 4_100
_cod_depositor_comments 'Adding full bibliography for 7061703--7061711.cif.'
_cod_original_sg_symbol_H-M 'P 21/c'
_cod_database_code 7061703
_shelx_shelxl_version_number 2018/3
_shelx_space_group_comment
;
The symmetry employed for this shelxl refinement is uniquely defined
by the following loop, which should always be used as a source of
symmetry information in preference to the above space-group names.
They are only intended as comments.
;

loop_
_space_group_symop_operation_xyz
'x, y, z'
'-x, y+1/2, -z+1/2'
'-x, -y, -z'
'x, -y-1/2, z-1/2'

loop_
_atom_site_label
_atom_site_type_symbol
_atom_site_fract_x
_atom_site_fract_y
_atom_site_fract_z
_atom_site_U_iso_or_equiv
_atom_site_adp_type
_atom_site_occupancy
_atom_site_site_symmetry_order
_atom_site_calc_flag
_atom_site_refinement_flags_posn
_atom_site_refinement_flags_adp
_atom_site_refinement_flags_occupancy
_atom_site_disorder_assembly
_atom_site_disorder_group
Mn1 Mn 0.81897(2) 0.17890(2) 0.15710(2) 0.01098(6) Uani 1 1 d . . . . .
F4 F 0.59644(7) 0.23942(4) 0.27216(7) 0.0190(2) Uani 1 1 d . . . . .
F2 F 1.03841(7) 0.11500(5) 0.03932(8) 0.0315(3) Uani 1 1 d . . . . .
F3 F 0.45670(7) 0.04098(4) 0.27044(7) 0.0215(2) Uani 1 1 d . . . . .
N2 N 0.82707(10) 0.08824(6) 0.18909(9) 0.0133(3) Uani 1 1 d . . . . .
O1 O 0.89113(8) 0.16953(5) 0.07809(8) 0.0136(2) Uani 1 1 d . . . . .
C26 C 0.56895(14) -0.07954(8) 0.43158(13) 0.0258(4) Uani 1 1 d . . . . .
H26A H 0.523322 -0.062424 0.454020 0.031 Uiso 1 1 calc R U . . .
O2 O 0.74807(8) 0.19154(5) 0.23560(8) 0.0120(2) Uani 1 1 d . . . . .
N1 N 0.68069(10) 0.17835(6) 0.02263(10) 0.0145(3) Uani 1 1 d . . . . .
N3 N 0.82193(11) 0.27466(6) 0.15154(10) 0.0158(3) Uani 1 1 d . . . . .
N4 N 0.96481(10) 0.18905(6) 0.28852(10) 0.0141(3) Uani 1 1 d . . . . .
F1 F 0.77432(8) 0.01350(5) -0.25667(8) 0.0325(3) Uani 1 1 d . . . . .
C44 C 0.70973(12) -0.35533(8) 0.20899(14) 0.0242(4) Uani 1 1 d . . . . .
H44A H 0.697628 -0.396981 0.189971 0.029 Uiso 1 1 calc R U . . .
C29 C 0.74244(12) -0.11405(7) 0.19585(11) 0.0134(3) Uani 1 1 d . . . . .
C19 C 0.52886(12) 0.07724(7) 0.25871(11) 0.0156(3) Uani 1 1 d . . . . .
C45 C 0.73966(12) -0.33720(8) 0.31067(14) 0.0239(4) Uani 1 1 d . . . . .
H45A H 0.746834 -0.366799 0.360164 0.029 Uiso 1 1 calc R U . . .
C22 C 0.67620(11) 0.15303(7) 0.23726(11) 0.0114(3) Uani 1 1 d . . . . .
C17 C 0.67597(11) 0.08802(7) 0.22351(11) 0.0123(3) Uani 1 1 d . . . . .
C38 C 1.13094(12) -0.12313(8) 0.51638(12) 0.0181(3) Uani 1 1 d . . . . .
H38A H 1.203820 -0.116408 0.558710 0.022 Uiso 1 1 calc R U . . .
C16 C 0.76116(11) 0.05904(7) 0.21145(11) 0.0134(3) Uani 1 1 d . . . . .
H16A H 0.769104 0.016239 0.220430 0.016 Uiso 1 1 calc R U . . .
C1 C 0.85839(12) 0.13144(7) -0.00305(11) 0.0138(3) Uani 1 1 d . . . . .
C5 C 0.72205(13) 0.07796(7) -0.15815(12) 0.0185(3) Uani 1 1 d . . . . .
H5A H 0.650455 0.069820 -0.204211 0.022 Uiso 1 1 calc R U . . .
C35 C 0.90778(11) -0.14475(7) 0.38371(11) 0.0138(3) Uani 1 1 d . . . . .
C30 C 0.63615(12) -0.09507(7) 0.13404(11) 0.0147(3) Uani 1 1 d . . . . .
H30A H 0.587324 -0.102040 0.158424 0.018 Uiso 1 1 calc R U . . .
C2 C 0.93402(12) 0.10286(8) -0.02550(12) 0.0181(3) Uani 1 1 d . . . . .
C34 C 0.81051(12) -0.10271(7) 0.15319(12) 0.0163(3) Uani 1 1 d . . . . .
H34A H 0.881497 -0.115382 0.190593 0.020 Uiso 1 1 calc R U . . .
C20 C 0.52358(11) 0.14103(7) 0.27002(11) 0.0149(3) Uani 1 1 d . . . . .
H20A H 0.472397 0.158636 0.284577 0.018 Uiso 1 1 calc R U . . .
C40 C 0.95500(12) -0.08560(7) 0.39793(11) 0.0166(3) Uani 1 1 d . . . . .
H40A H 0.911174 -0.052128 0.362816 0.020 Uiso 1 1 calc R U . . .
C37 C 1.08772(12) -0.18203(8) 0.50691(11) 0.0163(3) Uani 1 1 d . . . . .
H37A H 1.131762 -0.214899 0.544455 0.020 Uiso 1 1 calc R U . . .
C7 C 0.66702(12) 0.14989(7) -0.06077(12) 0.0155(3) Uani 1 1 d . . . . .
H7A H 0.598641 0.150055 -0.117909 0.019 Uiso 1 1 calc R U . . .
C14 C 1.01955(12) 0.07749(7) 0.31030(12) 0.0175(3) Uani 1 1 d . . . . .
H14A H 1.001302 0.073622 0.366366 0.021 Uiso 1 1 calc R U . . .
H14B H 1.080805 0.050931 0.327341 0.021 Uiso 1 1 calc R U . . .
C21 C 0.59698(12) 0.17675(7) 0.25881(11) 0.0136(3) Uani 1 1 d . . . . .
C10 C 0.72049(12) 0.30850(7) 0.12175(12) 0.0194(4) Uani 1 1 d . . . . .
H10A H 0.732540 0.352634 0.118816 0.023 Uiso 1 1 calc R U . . .
H10B H 0.699183 0.301999 0.175224 0.023 Uiso 1 1 calc R U . . .
C41 C 0.75156(12) -0.22779(7) 0.26836(12) 0.0158(3) Uani 1 1 d . . . . .
C36 C 0.97873(12) -0.19245(7) 0.44155(11) 0.0142(3) Uani 1 1 d . . . . .
H36A H 0.952136 -0.232513 0.436132 0.017 Uiso 1 1 calc R U . . .
C18 C 0.60243(11) 0.05023(7) 0.23663(11) 0.0147(3) Uani 1 1 d . . . . .
H18A H 0.604060 0.007310 0.230292 0.018 Uiso 1 1 calc R U . . .
C6 C 0.75021(12) 0.11773(7) -0.07199(11) 0.0141(3) Uani 1 1 d . . . . .
C39 C 1.06361(12) -0.07450(8) 0.46164(12) 0.0184(3) Uani 1 1 d . . . . .
H39A H 1.090924 -0.034585 0.467473 0.022 Uiso 1 1 calc R U . . .
C23 C 0.70727(12) -0.13039(7) 0.35869(11) 0.0155(3) Uani 1 1 d . . . . .
C28 C 0.73560(13) -0.07872(8) 0.42591(12) 0.0197(4) Uani 1 1 d . . . . .
H28A H 0.802142 -0.060460 0.447437 0.024 Uiso 1 1 calc R U . . .
C27 C 0.66889(14) -0.05372(8) 0.46161(13) 0.0243(4) Uani 1 1 d . . . . .
H27A H 0.691318 -0.019466 0.505911 0.029 Uiso 1 1 calc R U . . .
C4 C 0.80055(14) 0.05154(7) -0.17340(12) 0.0206(4) Uani 1 1 d . . . . .
C9 C 0.63041(13) 0.28774(8) 0.01694(12) 0.0205(4) Uani 1 1 d . . . . .
H9A H 0.653211 0.293544 -0.035601 0.025 Uiso 1 1 calc R U . . .
H9B H 0.569345 0.314688 -0.001278 0.025 Uiso 1 1 calc R U . . .
C33 C 0.77701(13) -0.07335(8) 0.05737(12) 0.0207(4) Uani 1 1 d . . . . .
H33A H 0.825428 -0.066384 0.032485 0.025 Uiso 1 1 calc R U . . .
C15 C 0.92508(11) 0.05402(7) 0.20877(12) 0.0157(3) Uani 1 1 d . . . . .
H15A H 0.939896 0.060207 0.150858 0.019 Uiso 1 1 calc R U . . .
H15B H 0.914845 0.009930 0.214519 0.019 Uiso 1 1 calc R U . . .
C12 C 1.00200(12) 0.25383(7) 0.29088(13) 0.0190(4) Uani 1 1 d . . . . .
H12A H 1.034099 0.257645 0.245383 0.023 Uiso 1 1 calc R U . . .
H12B H 1.055462 0.264700 0.361403 0.023 Uiso 1 1 calc R U . . .
C11 C 0.90689(12) 0.29689(7) 0.25441(12) 0.0194(4) Uani 1 1 d . . . . .
H11A H 0.880495 0.297146 0.304828 0.023 Uiso 1 1 calc R U . . .
H11B H 0.927759 0.338875 0.247908 0.023 Uiso 1 1 calc R U . . .
C46 C 0.75910(12) -0.27468(8) 0.33918(13) 0.0206(4) Uani 1 1 d . . . . .
H46A H 0.777745 -0.263559 0.407546 0.025 Uiso 1 1 calc R U . . .
B1 B 0.77881(13) -0.15477(8) 0.30407(13) 0.0132(3) Uani 1 1 d . . . . .
C31 C 0.60072(13) -0.06609(7) 0.03727(12) 0.0192(4) Uani 1 1 d . . . . .
H31A H 0.529292 -0.054548 -0.001619 0.023 Uiso 1 1 calc R U . . .
C43 C 0.69817(12) -0.31057(7) 0.13641(14) 0.0204(4) Uani 1 1 d . . . . .
H43A H 0.675971 -0.321881 0.067378 0.024 Uiso 1 1 calc R U . . .
C3 C 0.90803(13) 0.06290(8) -0.10773(13) 0.0215(4) Uani 1 1 d . . . . .
H3A H 0.960700 0.044184 -0.118870 0.026 Uiso 1 1 calc R U . . .
C25 C 0.53866(13) -0.13144(9) 0.36733(13) 0.0237(4) Uani 1 1 d . . . . .
H25A H 0.472515 -0.149867 0.347272 0.028 Uiso 1 1 calc R U . . .
C8 C 0.59386(12) 0.22053(8) 0.01151(12) 0.0178(3) Uani 1 1 d . . . . .
H8A H 0.576004 0.212724 0.067049 0.021 Uiso 1 1 calc R U . . .
H8B H 0.530441 0.213129 -0.054928 0.021 Uiso 1 1 calc R U . . .
C13 C 1.05153(11) 0.14417(7) 0.30629(12) 0.0170(3) Uani 1 1 d . . . . .
H13A H 1.114573 0.154199 0.371641 0.020 Uiso 1 1 calc R U . . .
H13B H 1.070084 0.148381 0.250482 0.020 Uiso 1 1 calc R U . . .
C24 C 0.60681(12) -0.15612(8) 0.33269(12) 0.0196(4) Uani 1 1 d . . . . .
H24A H 0.584804 -0.191247 0.290400 0.023 Uiso 1 1 calc R U . . .
C32 C 0.67123(13) -0.05443(8) -0.00114(12) 0.0222(4) Uani 1 1 d . . . . .
H32A H 0.648284 -0.034325 -0.064884 0.027 Uiso 1 1 calc R U . . .
C42 C 0.71966(12) -0.24845(7) 0.16626(13) 0.0169(3) Uani 1 1 d . . . . .
H42A H 0.712498 -0.219343 0.116083 0.020 Uiso 1 1 calc R U . . .
H4 H 0.9478(13) 0.1847(8) 0.3405(14) 0.024(5) Uiso 1 1 d . . . . .
H3 H 0.8409(12) 0.2834(8) 0.1067(13) 0.013(4) Uiso 1 1 d . . . . .

loop_
_atom_site_aniso_label
_atom_site_aniso_U_11
_atom_site_aniso_U_22
_atom_site_aniso_U_33
_atom_site_aniso_U_23
_atom_site_aniso_U_13
_atom_site_aniso_U_12
Mn1 0.01113(12) 0.01218(11) 0.01113(11) -0.00025(9) 0.00653(9) -0.00022(9)
F4 0.0218(5) 0.0131(4) 0.0282(5) 0.0002(4) 0.0167(4) 0.0032(4)
F2 0.0150(5) 0.0499(7) 0.0307(6) -0.0176(5) 0.0117(4) -0.0025(5)
F3 0.0178(5) 0.0231(5) 0.0290(5) -0.0012(4) 0.0156(4) -0.0064(4)
N2 0.0130(6) 0.0140(6) 0.0130(6) -0.0022(5) 0.0063(5) 0.0015(5)
O1 0.0126(5) 0.0164(5) 0.0130(5) -0.0037(4) 0.0071(4) -0.0029(4)
C26 0.0270(10) 0.0313(10) 0.0241(9) 0.0083(8) 0.0164(8) 0.0117(8)
O2 0.0116(5) 0.0125(5) 0.0134(5) 0.0000(4) 0.0073(4) -0.0005(4)
N1 0.0121(6) 0.0157(6) 0.0161(6) 0.0001(5) 0.0071(5) 0.0008(5)
N3 0.0199(7) 0.0165(7) 0.0154(7) 0.0004(6) 0.0121(6) 0.0002(6)
N4 0.0125(6) 0.0174(7) 0.0147(6) -0.0007(5) 0.0082(5) -0.0020(5)
F1 0.0404(6) 0.0308(6) 0.0274(6) -0.0175(5) 0.0171(5) -0.0047(5)
C44 0.0136(8) 0.0153(8) 0.0443(11) -0.0024(8) 0.0144(8) -0.0008(7)
C29 0.0138(8) 0.0104(7) 0.0130(7) -0.0037(6) 0.0040(6) -0.0024(6)
C19 0.0121(7) 0.0211(8) 0.0133(7) 0.0008(6) 0.0057(6) -0.0047(6)
C45 0.0115(8) 0.0198(8) 0.0372(10) 0.0116(8) 0.0091(7) 0.0027(7)
C22 0.0095(7) 0.0149(7) 0.0085(7) 0.0012(6) 0.0033(6) 0.0003(6)
C17 0.0105(7) 0.0149(7) 0.0099(7) -0.0006(6) 0.0034(6) -0.0004(6)
C38 0.0114(8) 0.0284(9) 0.0116(7) -0.0033(7) 0.0031(6) -0.0010(7)
C16 0.0123(7) 0.0117(7) 0.0146(7) -0.0009(6) 0.0052(6) -0.0007(6)
C1 0.0172(8) 0.0135(7) 0.0121(7) 0.0002(6) 0.0082(6) -0.0008(6)
C5 0.0194(8) 0.0187(8) 0.0154(8) -0.0024(6) 0.0067(7) -0.0031(7)
C35 0.0136(7) 0.0176(8) 0.0097(7) -0.0005(6) 0.0051(6) 0.0002(6)
C30 0.0144(8) 0.0142(7) 0.0151(7) -0.0019(6) 0.0066(6) -0.0009(6)
C2 0.0151(8) 0.0234(8) 0.0165(8) -0.0024(7) 0.0083(6) -0.0013(7)
C34 0.0128(8) 0.0171(8) 0.0157(7) -0.0031(6) 0.0042(6) 0.0001(6)
C20 0.0107(7) 0.0202(8) 0.0145(7) -0.0001(6) 0.0065(6) 0.0017(6)
C40 0.0145(8) 0.0176(8) 0.0137(7) 0.0011(6) 0.0035(6) 0.0017(6)
C37 0.0139(8) 0.0242(8) 0.0099(7) 0.0019(6) 0.0050(6) 0.0069(7)
C7 0.0128(7) 0.0174(8) 0.0144(7) 0.0000(6) 0.0050(6) -0.0018(6)
C14 0.0118(8) 0.0226(8) 0.0177(8) 0.0022(7) 0.0066(6) 0.0046(6)
C21 0.0141(7) 0.0133(7) 0.0116(7) -0.0002(6) 0.0046(6) 0.0021(6)
C10 0.0243(9) 0.0161(8) 0.0219(8) 0.0023(7) 0.0144(7) 0.0046(7)
C41 0.0083(7) 0.0156(7) 0.0206(8) 0.0017(6) 0.0046(6) 0.0005(6)
C36 0.0151(8) 0.0165(8) 0.0121(7) -0.0009(6) 0.0075(6) -0.0002(6)
C18 0.0135(8) 0.0146(7) 0.0144(7) -0.0015(6) 0.0054(6) -0.0018(6)
C6 0.0159(8) 0.0143(7) 0.0131(7) -0.0005(6) 0.0077(6) -0.0021(6)
C39 0.0189(8) 0.0191(8) 0.0147(8) -0.0027(6) 0.0059(7) -0.0054(7)
C23 0.0149(8) 0.0175(8) 0.0105(7) 0.0040(6) 0.0032(6) 0.0019(6)
C28 0.0182(8) 0.0192(8) 0.0188(8) 0.0014(7) 0.0065(7) -0.0001(7)
C27 0.0310(10) 0.0214(9) 0.0198(8) 0.0003(7) 0.0116(8) 0.0052(8)
C4 0.0317(10) 0.0154(8) 0.0168(8) -0.0060(6) 0.0132(7) -0.0032(7)
C9 0.0222(9) 0.0222(9) 0.0181(8) 0.0049(7) 0.0104(7) 0.0094(7)
C33 0.0231(9) 0.0248(9) 0.0166(8) -0.0031(7) 0.0115(7) -0.0060(7)
C15 0.0142(8) 0.0148(8) 0.0204(8) 0.0001(6) 0.0103(6) 0.0032(6)
C12 0.0172(8) 0.0199(8) 0.0201(8) -0.0026(7) 0.0089(7) -0.0069(7)
C11 0.0227(9) 0.0155(8) 0.0222(8) -0.0052(7) 0.0125(7) -0.0054(7)
C46 0.0143(8) 0.0222(8) 0.0211(8) 0.0040(7) 0.0049(7) -0.0012(7)
B1 0.0118(8) 0.0138(8) 0.0118(8) 0.0015(7) 0.0039(7) -0.0011(7)
C31 0.0157(8) 0.0195(8) 0.0156(8) 0.0012(6) 0.0020(6) 0.0024(7)
C43 0.0131(8) 0.0188(8) 0.0293(9) -0.0048(7) 0.0102(7) -0.0008(6)
C3 0.0250(9) 0.0216(9) 0.0235(9) -0.0022(7) 0.0162(7) 0.0040(7)
C25 0.0173(9) 0.0336(10) 0.0204(9) 0.0054(8) 0.0092(7) 0.0017(7)
C8 0.0145(8) 0.0251(9) 0.0135(8) 0.0014(7) 0.0064(6) 0.0058(7)
C13 0.0098(7) 0.0240(9) 0.0161(8) -0.0002(7) 0.0053(6) 0.0004(6)
C24 0.0177(8) 0.0243(9) 0.0145(8) 0.0001(7) 0.0060(7) -0.0017(7)
C32 0.0258(9) 0.0233(9) 0.0132(8) 0.0020(7) 0.0058(7) -0.0020(7)
C42 0.0112(8) 0.0159(8) 0.0213(8) -0.0002(6) 0.0060(6) 0.0013(6)

loop_
_atom_type_symbol
_atom_type_description
_atom_type_scat_dispersion_real
_atom_type_scat_dispersion_imag
_atom_type_scat_source
C C 0.0033 0.0016 'International Tables Vol C Tables 4.2.6.8 and 6.1.1.4'
H H 0.0000 0.0000 'International Tables Vol C Tables 4.2.6.8 and 6.1.1.4'
B B 0.0013 0.0007 'International Tables Vol C Tables 4.2.6.8 and 6.1.1.4'
O O 0.0106 0.0060 'International Tables Vol C Tables 4.2.6.8 and 6.1.1.4'
F F 0.0171 0.0103 'International Tables Vol C Tables 4.2.6.8 and 6.1.1.4'
Mn Mn 0.3368 0.7283 'International Tables Vol C Tables 4.2.6.8 and 6.1.1.4'
N N 0.0061 0.0033 'International Tables Vol C Tables 4.2.6.8 and 6.1.1.4'

loop_
_geom_angle_atom_site_label_1
_geom_angle_atom_site_label_2
_geom_angle_atom_site_label_3
_geom_angle
_geom_angle_site_symmetry_1
_geom_angle_site_symmetry_3
_geom_angle_publ_flag
O2 Mn1 O1 177.78(5) . . ?
O2 Mn1 N2 89.31(5) . . ?
O1 Mn1 N2 92.86(5) . . ?
O2 Mn1 N1 91.92(5) . . ?
O1 Mn1 N1 88.28(5) . . ?
N2 Mn1 N1 98.18(5) . . ?
O2 Mn1 N4 90.86(5) . . ?
O1 Mn1 N4 88.71(5) . . ?
N2 Mn1 N4 88.09(5) . . ?
N1 Mn1 N4 173.17(5) . . ?
O2 Mn1 N3 84.58(5) . . ?
O1 Mn1 N3 93.21(5) . . ?
N2 Mn1 N3 170.11(5) . . ?
N1 Mn1 N3 89.80(5) . . ?
N4 Mn1 N3 84.25(5) . . ?
C16 N2 C15 115.99(13) . . ?
C16 N2 Mn1 124.48(11) . . ?
C15 N2 Mn1 118.46(10) . . ?
C1 O1 Mn1 123.22(9) . . ?
C25 C26 C27 118.49(17) . . ?
C25 C26 H26A 120.8 . . ?
C27 C26 H26A 120.8 . . ?
C22 O2 Mn1 124.42(9) . . ?
C7 N1 C8 116.49(12) . . ?
C7 N1 Mn1 123.97(11) . . ?
C8 N1 Mn1 118.82(10) . . ?
C10 N3 C11 110.25(13) . . ?
C10 N3 Mn1 117.82(10) . . ?
C11 N3 Mn1 107.73(10) . . ?
C10 N3 H3 107.0(11) . . ?
C11 N3 H3 107.7(11) . . ?
Mn1 N3 H3 105.9(12) . . ?
C12 N4 C13 110.44(12) . . ?
C12 N4 Mn1 108.14(9) . . ?
C13 N4 Mn1 118.50(10) . . ?
C12 N4 H4 108.3(12) . . ?
C13 N4 H4 108.5(11) . . ?
Mn1 N4 H4 102.4(11) . . ?
C43 C44 C45 118.92(16) . . ?
C43 C44 H44A 120.5 . . ?
C45 C44 H44A 120.5 . . ?
C34 C29 C30 115.29(14) . . ?
C34 C29 B1 123.12(13) . . ?
C30 C29 B1 121.15(14) . . ?
F3 C19 C18 119.55(14) . . ?
F3 C19 C20 117.71(14) . . ?
C18 C19 C20 122.74(15) . . ?
C44 C45 C46 120.33(16) . . ?
C44 C45 H45A 119.8 . . ?
C46 C45 H45A 119.8 . . ?
O2 C22 C21 119.00(13) . . ?
O2 C22 C17 124.53(14) . . ?
C21 C22 C17 116.41(14) . . ?
C18 C17 C22 120.32(14) . . ?
C18 C17 C16 119.08(14) . . ?
C22 C17 C16 119.95(14) . . ?
C39 C38 C37 118.82(14) . . ?
C39 C38 H38A 120.6 . . ?
C37 C38 H38A 120.6 . . ?
N2 C16 C17 124.78(14) . . ?
N2 C16 H16A 117.6 . . ?
C17 C16 H16A 117.6 . . ?
O1 C1 C2 119.65(13) . . ?
O1 C1 C6 124.31(14) . . ?
C2 C1 C6 116.03(13) . . ?
C4 C5 C6 119.43(15) . . ?
C4 C5 H5A 120.3 . . ?
C6 C5 H5A 120.3 . . ?
C36 C35 C40 114.69(13) . . ?
C36 C35 B1 124.42(13) . . ?
C40 C35 B1 120.89(13) . . ?
C31 C30 C29 122.53(15) . . ?
C31 C30 H30A 118.7 . . ?
C29 C30 H30A 118.7 . . ?
F2 C2 C3 118.61(14) . . ?
F2 C2 C1 117.41(13) . . ?
C3 C2 C1 123.97(14) . . ?
C33 C34 C29 123.04(14) . . ?
C33 C34 H34A 118.5 . . ?
C29 C34 H34A 118.5 . . ?
C21 C20 C19 117.04(15) . . ?
C21 C20 H20A 121.5 . . ?
C19 C20 H20A 121.5 . . ?
C39 C40 C35 123.59(14) . . ?
C39 C40 H40A 118.2 . . ?
C35 C40 H40A 118.2 . . ?
C38 C37 C36 120.64(14) . . ?
C38 C37 H37A 119.7 . . ?
C36 C37 H37A 119.7 . . ?
N1 C7 C6 124.75(13) . . ?
N1 C7 H7A 117.6 . . ?
C6 C7 H7A 117.6 . . ?
C13 C14 C15 114.61(13) . . ?
C13 C14 H14A 108.6 . . ?
C15 C14 H14A 108.6 . . ?
C13 C14 H14B 108.6 . . ?
C15 C14 H14B 108.6 . . ?
H14A C14 H14B 107.6 . . ?
F4 C21 C20 118.90(14) . . ?
F4 C21 C22 116.89(13) . . ?
C20 C21 C22 124.19(14) . . ?
N3 C10 C9 112.68(13) . . ?
N3 C10 H10A 109.1 . . ?
C9 C10 H10A 109.1 . . ?
N3 C10 H10B 109.1 . . ?
C9 C10 H10B 109.1 . . ?
H10A C10 H10B 107.8 . . ?
C42 C41 C46 114.86(15) . . ?
C42 C41 B1 123.14(14) . . ?
C46 C41 B1 122.00(14) . . ?
C37 C36 C35 122.50(15) . . ?
C37 C36 H36A 118.7 . . ?
C35 C36 H36A 118.7 . . ?
C19 C18 C17 119.23(14) . . ?
C19 C18 H18A 120.4 . . ?
C17 C18 H18A 120.4 . . ?
C1 C6 C5 120.72(15) . . ?
C1 C6 C7 119.55(13) . . ?
C5 C6 C7 119.40(13) . . ?
C38 C39 C40 119.73(15) . . ?
C38 C39 H39A 120.1 . . ?
C40 C39 H39A 120.1 . . ?
C24 C23 C28 114.59(15) . . ?
C24 C23 B1 121.79(14) . . ?
C28 C23 B1 123.31(14) . . ?
C27 C28 C23 123.10(16) . . ?
C27 C28 H28A 118.5 . . ?
C23 C28 H28A 118.5 . . ?
C26 C27 C28 120.40(16) . . ?
C26 C27 H27A 119.8 . . ?
C28 C27 H27A 119.8 . . ?
F1 C4 C5 119.95(15) . . ?
F1 C4 C3 117.72(15) . . ?
C5 C4 C3 122.32(15) . . ?
C10 C9 C8 115.76(13) . . ?
C10 C9 H9A 108.3 . . ?
C8 C9 H9A 108.3 . . ?
C10 C9 H9B 108.3 . . ?
C8 C9 H9B 108.3 . . ?
H9A C9 H9B 107.4 . . ?
C32 C33 C34 120.02(16) . . ?
C32 C33 H33A 120.0 . . ?
C34 C33 H33A 120.0 . . ?
N2 C15 C14 109.51(12) . . ?
N2 C15 H15A 109.8 . . ?
C14 C15 H15A 109.8 . . ?
N2 C15 H15B 109.8 . . ?
C14 C15 H15B 109.8 . . ?
H15A C15 H15B 108.2 . . ?
N4 C12 C11 108.59(12) . . ?
N4 C12 H12A 110.0 . . ?
C11 C12 H12A 110.0 . . ?
N4 C12 H12B 110.0 . . ?
C11 C12 H12B 110.0 . . ?
H12A C12 H12B 108.4 . . ?
N3 C11 C12 108.51(13) . . ?
N3 C11 H11A 110.0 . . ?
C12 C11 H11A 110.0 . . ?
N3 C11 H11B 110.0 . . ?
C12 C11 H11B 110.0 . . ?
H11A C11 H11B 108.4 . . ?
C45 C46 C41 122.54(16) . . ?
C45 C46 H46A 118.7 . . ?
C41 C46 H46A 118.7 . . ?
C41 B1 C23 110.53(13) . . ?
C41 B1 C35 111.25(12) . . ?
C23 B1 C35 110.77(12) . . ?
C41 B1 C29 106.66(12) . . ?
C23 B1 C29 107.78(12) . . ?
C35 B1 C29 109.70(13) . . ?
C32 C31 C30 120.39(15) . . ?
C32 C31 H31A 119.8 . . ?
C30 C31 H31A 119.8 . . ?
C44 C43 C42 120.21(16) . . ?
C44 C43 H43A 119.9 . . ?
C42 C43 H43A 119.9 . . ?
C2 C3 C4 117.51(15) . . ?
C2 C3 H3A 121.2 . . ?
C4 C3 H3A 121.2 . . ?
C26 C25 C24 120.33(16) . . ?
C26 C25 H25A 119.8 . . ?
C24 C25 H25A 119.8 . . ?
N1 C8 C9 109.32(13) . . ?
N1 C8 H8A 109.8 . . ?
C9 C8 H8A 109.8 . . ?
N1 C8 H8B 109.8 . . ?
C9 C8 H8B 109.8 . . ?
H8A C8 H8B 108.3 . . ?
N4 C13 C14 112.51(12) . . ?
N4 C13 H13A 109.1 . . ?
C14 C13 H13A 109.1 . . ?
N4 C13 H13B 109.1 . . ?
C14 C13 H13B 109.1 . . ?
H13A C13 H13B 107.8 . . ?
C25 C24 C23 123.04(16) . . ?
C25 C24 H24A 118.5 . . ?
C23 C24 H24A 118.5 . . ?
C31 C32 C33 118.70(15) . . ?
C31 C32 H32A 120.7 . . ?
C33 C32 H32A 120.7 . . ?
C43 C42 C41 123.10(16) . . ?
C43 C42 H42A 118.4 . . ?
C41 C42 H42A 118.4 . . ?

loop_
_geom_bond_atom_site_label_1
_geom_bond_atom_site_label_2
_geom_bond_distance
_geom_bond_site_symmetry_2
_geom_bond_publ_flag
Mn1 O2 1.8685(11) . ?
Mn1 O1 1.8810(11) . ?
Mn1 N2 1.9972(13) . ?
Mn1 N1 2.0055(12) . ?
Mn1 N4 2.0543(13) . ?
Mn1 N3 2.0645(14) . ?
F4 C21 1.3638(17) . ?
F2 C2 1.3508(17) . ?
F3 C19 1.3630(17) . ?
N2 C16 1.2922(19) . ?
N2 C15 1.4783(18) . ?
O1 C1 1.3258(17) . ?
C26 C25 1.387(2) . ?
C26 C27 1.388(2) . ?
C26 H26A 0.9300 . ?
O2 C22 1.3249(17) . ?
N1 C7 1.2884(19) . ?
N1 C8 1.4779(19) . ?
N3 C10 1.484(2) . ?
N3 C11 1.4843(19) . ?
N3 H3 0.837(17) . ?
N4 C12 1.486(2) . ?
N4 C13 1.4886(19) . ?
N4 H4 0.902(18) . ?
F1 C4 1.3587(18) . ?
C44 C43 1.380(2) . ?
C44 C45 1.386(2) . ?
C44 H44A 0.9300 . ?
C29 C34 1.398(2) . ?
C29 C30 1.401(2) . ?
C29 B1 1.654(2) . ?
C19 C18 1.362(2) . ?
C19 C20 1.389(2) . ?
C45 C46 1.397(2) . ?
C45 H45A 0.9300 . ?
C22 C21 1.401(2) . ?
C22 C17 1.414(2) . ?
C17 C18 1.408(2) . ?
C17 C16 1.445(2) . ?
C38 C39 1.386(2) . ?
C38 C37 1.387(2) . ?
C38 H38A 0.9300 . ?
C16 H16A 0.9300 . ?
C1 C2 1.406(2) . ?
C1 C6 1.409(2) . ?
C5 C4 1.362(2) . ?
C5 C6 1.409(2) . ?
C5 H5A 0.9300 . ?
C35 C36 1.404(2) . ?
C35 C40 1.408(2) . ?
C35 B1 1.650(2) . ?
C30 C31 1.396(2) . ?
C30 H30A 0.9300 . ?
C2 C3 1.373(2) . ?
C34 C33 1.391(2) . ?
C34 H34A 0.9300 . ?
C20 C21 1.367(2) . ?
C20 H20A 0.9300 . ?
C40 C39 1.391(2) . ?
C40 H40A 0.9300 . ?
C37 C36 1.396(2) . ?
C37 H37A 0.9300 . ?
C7 C6 1.445(2) . ?
C7 H7A 0.9300 . ?
C14 C13 1.515(2) . ?
C14 C15 1.532(2) . ?
C14 H14A 0.9700 . ?
C14 H14B 0.9700 . ?
C10 C9 1.517(2) . ?
C10 H10A 0.9700 . ?
C10 H10B 0.9700 . ?
C41 C42 1.402(2) . ?
C41 C46 1.409(2) . ?
C41 B1 1.643(2) . ?
C36 H36A 0.9300 . ?
C18 H18A 0.9300 . ?
C39 H39A 0.9300 . ?
C23 C24 1.405(2) . ?
C23 C28 1.407(2) . ?
C23 B1 1.647(2) . ?
C28 C27 1.389(2) . ?
C28 H28A 0.9300 . ?
C27 H27A 0.9300 . ?
C4 C3 1.384(2) . ?
C9 C8 1.527(2) . ?
C9 H9A 0.9700 . ?
C9 H9B 0.9700 . ?
C33 C32 1.389(2) . ?
C33 H33A 0.9300 . ?
C15 H15A 0.9700 . ?
C15 H15B 0.9700 . ?
C12 C11 1.512(2) . ?
C12 H12A 0.9700 . ?
C12 H12B 0.9700 . ?
C11 H11A 0.9700 . ?
C11 H11B 0.9700 . ?
C46 H46A 0.9300 . ?
C31 C32 1.383(2) . ?
C31 H31A 0.9300 . ?
C43 C42 1.394(2) . ?
C43 H43A 0.9300 . ?
C3 H3A 0.9300 . ?
C25 C24 1.393(2) . ?
C25 H25A 0.9300 . ?
C8 H8A 0.9700 . ?
C8 H8B 0.9700 . ?
C13 H13A 0.9700 . ?
C13 H13B 0.9700 . ?
C24 H24A 0.9300 . ?
C32 H32A 0.9300 . ?
C42 H42A 0.9300 . ?

loop_
_geom_torsion_atom_site_label_1
_geom_torsion_atom_site_label_2
_geom_torsion_atom_site_label_3
_geom_torsion_atom_site_label_4
_geom_torsion
_geom_torsion_site_symmetry_1
_geom_torsion_site_symmetry_2
_geom_torsion_site_symmetry_3
_geom_torsion_site_symmetry_4
_geom_torsion_publ_flag
N2 Mn1 O1 C1 55.96(11) . . . . ?
N1 Mn1 O1 C1 -42.14(11) . . . . ?
N4 Mn1 O1 C1 143.98(11) . . . . ?
N3 Mn1 O1 C1 -131.85(11) . . . . ?
N2 Mn1 O2 C22 -38.02(11) . . . . ?
N1 Mn1 O2 C22 60.14(11) . . . . ?
N4 Mn1 O2 C22 -126.09(11) . . . . ?
N3 Mn1 O2 C22 149.76(11) . . . . ?
C43 C44 C45 C46 -0.8(2) . . . . ?
Mn1 O2 C22 C21 -152.66(10) . . . . ?
Mn1 O2 C22 C17 30.49(19) . . . . ?
O2 C22 C17 C18 173.81(13) . . . . ?
C21 C22 C17 C18 -3.1(2) . . . . ?
O2 C22 C17 C16 3.1(2) . . . . ?
C21 C22 C17 C16 -173.83(13) . . . . ?
C15 N2 C16 C17 163.65(13) . . . . ?
Mn1 N2 C16 C17 -4.3(2) . . . . ?
C18 C17 C16 N2 173.12(14) . . . . ?
C22 C17 C16 N2 -16.1(2) . . . . ?
Mn1 O1 C1 C2 -148.25(12) . . . . ?
Mn1 O1 C1 C6 33.0(2) . . . . ?
C34 C29 C30 C31 -0.8(2) . . . . ?
B1 C29 C30 C31 -173.51(14) . . . . ?
O1 C1 C2 F2 1.3(2) . . . . ?
C6 C1 C2 F2 -179.86(13) . . . . ?
O1 C1 C2 C3 -179.85(15) . . . . ?
C6 C1 C2 C3 -1.0(2) . . . . ?
C30 C29 C34 C33 1.5(2) . . . . ?
B1 C29 C34 C33 174.00(14) . . . . ?
F3 C19 C20 C21 179.52(12) . . . . ?
C18 C19 C20 C21 -0.5(2) . . . . ?
C36 C35 C40 C39 1.6(2) . . . . ?
B1 C35 C40 C39 -178.16(15) . . . . ?
C39 C38 C37 C36 1.4(2) . . . . ?
C8 N1 C7 C6 166.00(15) . . . . ?
Mn1 N1 C7 C6 -4.1(2) . . . . ?
C19 C20 C21 F4 -178.21(13) . . . . ?
C19 C20 C21 C22 -0.2(2) . . . . ?
O2 C22 C21 F4 2.92(19) . . . . ?
C17 C22 C21 F4 -179.97(12) . . . . ?
O2 C22 C21 C20 -175.09(13) . . . . ?
C17 C22 C21 C20 2.0(2) . . . . ?
C11 N3 C10 C9 179.97(13) . . . . ?
Mn1 N3 C10 C9 -55.85(16) . . . . ?
C38 C37 C36 C35 -0.7(2) . . . . ?
C40 C35 C36 C37 -0.8(2) . . . . ?
B1 C35 C36 C37 179.02(14) . . . . ?
F3 C19 C18 C17 179.33(12) . . . . ?
C20 C19 C18 C17 -0.6(2) . . . . ?
C22 C17 C18 C19 2.5(2) . . . . ?
C16 C17 C18 C19 173.32(13) . . . . ?
O1 C1 C6 C5 178.27(14) . . . . ?
C2 C1 C6 C5 -0.5(2) . . . . ?
O1 C1 C6 C7 4.9(2) . . . . ?
C2 C1 C6 C7 -173.85(14) . . . . ?
C4 C5 C6 C1 1.4(2) . . . . ?
C4 C5 C6 C7 174.76(15) . . . . ?
N1 C7 C6 C1 -19.4(2) . . . . ?
N1 C7 C6 C5 167.16(15) . . . . ?
C37 C38 C39 C40 -0.6(2) . . . . ?
C35 C40 C39 C38 -1.0(3) . . . . ?
C24 C23 C28 C27 -1.8(2) . . . . ?
B1 C23 C28 C27 171.88(15) . . . . ?
C25 C26 C27 C28 1.4(2) . . . . ?
C23 C28 C27 C26 0.1(3) . . . . ?
C6 C5 C4 F1 -179.48(14) . . . . ?
C6 C5 C4 C3 -0.8(3) . . . . ?
N3 C10 C9 C8 64.43(19) . . . . ?
C29 C34 C33 C32 -0.7(2) . . . . ?
C16 N2 C15 C14 -102.20(15) . . . . ?
Mn1 N2 C15 C14 66.51(14) . . . . ?
C13 C14 C15 N2 -66.15(17) . . . . ?
C13 N4 C12 C11 170.40(13) . . . . ?
Mn1 N4 C12 C11 39.26(15) . . . . ?
C10 N3 C11 C12 169.85(13) . . . . ?
Mn1 N3 C11 C12 40.04(14) . . . . ?
N4 C12 C11 N3 -53.34(17) . . . . ?
C44 C45 C46 C41 -1.2(2) . . . . ?
C42 C41 C46 C45 2.0(2) . . . . ?
B1 C41 C46 C45 -177.78(14) . . . . ?
C42 C41 B1 C23 125.75(15) . . . . ?
C46 C41 B1 C23 -54.51(18) . . . . ?
C42 C41 B1 C35 -110.76(16) . . . . ?
C46 C41 B1 C35 68.99(19) . . . . ?
C42 C41 B1 C29 8.84(19) . . . . ?
C46 C41 B1 C29 -171.41(14) . . . . ?
C24 C23 B1 C41 -27.94(19) . . . . ?
C28 C23 B1 C41 158.81(14) . . . . ?
C24 C23 B1 C35 -151.71(14) . . . . ?
C28 C23 B1 C35 35.04(19) . . . . ?
C24 C23 B1 C29 88.27(17) . . . . ?
C28 C23 B1 C29 -84.98(16) . . . . ?
C36 C35 B1 C41 -20.2(2) . . . . ?
C40 C35 B1 C41 159.63(14) . . . . ?
C36 C35 B1 C23 103.20(17) . . . . ?
C40 C35 B1 C23 -77.01(18) . . . . ?
C36 C35 B1 C29 -137.94(15) . . . . ?
C40 C35 B1 C29 41.86(19) . . . . ?
C34 C29 B1 C41 -88.49(16) . . . . ?
C30 C29 B1 C41 83.59(17) . . . . ?
C34 C29 B1 C23 152.79(14) . . . . ?
C30 C29 B1 C23 -35.13(18) . . . . ?
C34 C29 B1 C35 32.11(19) . . . . ?
C30 C29 B1 C35 -155.81(14) . . . . ?
C29 C30 C31 C32 -0.6(2) . . . . ?
C45 C44 C43 C42 2.0(2) . . . . ?
F2 C2 C3 C4 -179.59(15) . . . . ?
C1 C2 C3 C4 1.6(3) . . . . ?
F1 C4 C3 C2 178.07(15) . . . . ?
C5 C4 C3 C2 -0.6(3) . . . . ?
C27 C26 C25 C24 -1.1(2) . . . . ?
C7 N1 C8 C9 -106.98(15) . . . . ?
Mn1 N1 C8 C9 63.68(15) . . . . ?
C10 C9 C8 N1 -66.91(18) . . . . ?
C12 N4 C13 C14 176.98(13) . . . . ?
Mn1 N4 C13 C14 -57.54(16) . . . . ?
C15 C14 C13 N4 62.70(17) . . . . ?
C26 C25 C24 C23 -0.8(2) . . . . ?
C28 C23 C24 C25 2.2(2) . . . . ?
B1 C23 C24 C25 -171.64(14) . . . . ?
C30 C31 C32 C33 1.4(2) . . . . ?
C34 C33 C32 C31 -0.8(2) . . . . ?
C44 C43 C42 C41 -1.2(2) . . . . ?
C46 C41 C42 C43 -0.8(2) . . . . ?
B1 C41 C42 C43 178.96(14) . . . . ?
